data_7220266
loop_
_publ_author_name
'Huo, Rui'
'Li, Xia'
'Ma, Dou'

_publ_section_title
;
 Lanthanide coordination frameworks constructed from
 1,3-benzenedicarboxylate, oxalate and 1,10-phenanthroline: crystal
 structure, multicolor luminescence and high-efficiency white light
 emission
;
_journal_issue 20
_journal_name_full CrystEngComm
_journal_page_first 3838
_journal_paper_doi 10.1039/C5CE00548E
_journal_volume 17
_journal_year 2015
_chemical_formula_sum 'C42 H26 N4 O13 Tb2'
_chemical_formula_weight 1112.51
_chemical_name_systematic
; 
 ? 
;
_space_group_IT_number 2
_symmetry_cell_setting triclinic
_symmetry_space_group_name_Hall '-P 1'
_symmetry_space_group_name_H-M 'P -1'
_atom_sites_solution_hydrogens geom
_atom_sites_solution_primary direct
_atom_sites_solution_secondary difmap
_audit_creation_method SHELXL-97
_audit_update_record
;
2015-04-09 deposited with the CCDC.
2015-04-13 downloaded from the CCDC.
;
_cell_angle_alpha 70.463(3)
_cell_angle_beta 82.650(2)
_cell_angle_gamma 85.850(3)
_cell_formula_units_Z 2
_cell_length_a 10.8919(15)
_cell_length_b 12.8520(17)
_cell_length_c 14.933(2)
_cell_measurement_temperature 296(2)
_cell_volume 1952.8(5)
_computing_structure_refinement 'SHELXL-97 (Sheldrick, 1997)'
_computing_structure_solution 'SHELXS-97 (Sheldrick, 1990)'
_diffrn_ambient_temperature 296(2)
_diffrn_measured_fraction_theta_full 0.992
_diffrn_measured_fraction_theta_max 0.992
_diffrn_radiation_monochromator graphite
_diffrn_radiation_source 'fine-focus sealed tube'
_diffrn_radiation_type MoK\a
_diffrn_radiation_wavelength 0.71073
_diffrn_reflns_av_R_equivalents 0.0536
_diffrn_reflns_av_sigmaI/netI 0.1823
_diffrn_reflns_limit_h_max 12
_diffrn_reflns_limit_h_min -12
_diffrn_reflns_limit_k_max 11
_diffrn_reflns_limit_k_min -15
_diffrn_reflns_limit_l_max 17
_diffrn_reflns_limit_l_min -17
_diffrn_reflns_number 19330
_diffrn_reflns_theta_full 25.01
_diffrn_reflns_theta_max 25.01
_diffrn_reflns_theta_min 1.68
_exptl_absorpt_coefficient_mu 3.667
_exptl_crystal_colour colorless
_exptl_crystal_density_diffrn 1.892
_exptl_crystal_density_method 'not measured'
_exptl_crystal_description block
_exptl_crystal_F_000 1080
_refine_diff_density_max 1.219
_refine_diff_density_min -1.151
_refine_diff_density_rms 0.198
_refine_ls_extinction_method none
_refine_ls_goodness_of_fit_ref 0.822
_refine_ls_hydrogen_treatment mixed
_refine_ls_matrix_type full
_refine_ls_number_parameters 556
_refine_ls_number_reflns 6834
_refine_ls_number_restraints 15
_refine_ls_restrained_S_all 0.822
_refine_ls_R_factor_all 0.1191
_refine_ls_R_factor_gt 0.0570
_refine_ls_shift/su_max 0.000
_refine_ls_shift/su_mean 0.000
_refine_ls_structure_factor_coef Fsqd
_refine_ls_weighting_details 'calc w=1/[\s^2^(Fo^2^)+(0.0000P)^2^+0.0000P] where P=(Fo^2^+2Fc^2^)/3'
_refine_ls_weighting_scheme calc
_refine_ls_wR_factor_gt 0.0770
_refine_ls_wR_factor_ref 0.0953
_reflns_number_gt 3707
_reflns_number_total 6834
_reflns_threshold_expression >2sigma(I)
_cod_data_source_file c5ce00548e2.cif
_cod_data_source_block 1
_cod_depositor_comments
;
The following automatic conversions were performed:

'_symmetry_cell_setting' value 'Triclinic' changed to 'triclinic'
according to
/usr/data/users/saulius/crontab/automatic-downloads/rss-feeds/RSC/lib/dictionaries/cif_core.dic
dictionary named 'cif_core.dic' version 2.4.2 from 2011-04-26.

Automatic conversion script
Id: cif_fix_values 3271 2015-04-21 07:52:19Z andrius 

 Adding full bibliography for 7220265--7220267.cif.
;
_cod_original_sg_symbol_H-M P-1
_cod_database_code 7220266

loop_
_symmetry_equiv_pos_as_xyz
'x, y, z'
'-x, -y, -z'

loop_
_atom_site_label
_atom_site_type_symbol
_atom_site_fract_x
_atom_site_fract_y
_atom_site_fract_z
_atom_site_U_iso_or_equiv
_atom_site_adp_type
_atom_site_occupancy
_atom_site_symmetry_multiplicity
_atom_site_calc_flag
_atom_site_refinement_flags
Tb1 Tb 0.37985(5) 0.32064(5) 0.13286(4) 0.02574(18) Uani 1 1 d .
Tb2 Tb -0.03410(5) 0.22362(5) 0.47121(4) 0.02152(17) Uani 1 1 d .
O1 O 0.5012(7) 0.3648(6) -0.0087(6) 0.036(2) Uani 1 1 d .
O2 O 0.5768(7) 0.5082(7) -0.1320(5) 0.036(2) Uani 1 1 d .
O3 O 0.8827(7) 0.2493(6) -0.3868(5) 0.034(2) Uani 1 1 d .
O4 O 0.8842(8) 0.4180(7) -0.3781(7) 0.061(3) Uani 1 1 d .
O5 O 0.5781(7) 0.2602(6) 0.1915(5) 0.033(2) Uani 1 1 d .
O6 O 0.4834(7) 0.1432(6) 0.1463(6) 0.037(2) Uani 1 1 d .
O7 O 0.9403(7) 0.1188(6) 0.3767(5) 0.030(2) Uani 1 1 d .
O8 O 0.9944(6) -0.0570(6) 0.4153(5) 0.030(2) Uani 1 1 d .
O9 O 0.0742(8) 0.3674(6) 0.4997(6) 0.041(2) Uani 1 1 d D
H9A H 0.111(9) 0.416(6) 0.453(6) 0.062 Uiso 1 1 d D
H9B H 0.021(9) 0.396(7) 0.532(6) 0.062 Uiso 1 1 d D
O10 O 0.0389(7) 0.3432(6) 0.3210(5) 0.030(2) Uani 1 1 d .
O11 O 0.1829(6) 0.1830(6) 0.4246(5) 0.028(2) Uani 1 1 d .
O12 O 0.1907(7) 0.3817(6) 0.2008(5) 0.034(2) Uani 1 1 d .
O13 O 0.3283(7) 0.2145(7) 0.2977(5) 0.038(2) Uani 1 1 d .
N1 N 0.2184(8) 0.2043(9) 0.1062(7) 0.038(3) Uani 1 1 d .
N2 N 0.2456(8) 0.4164(9) -0.0003(7) 0.037(3) Uani 1 1 d .
N3 N -0.1976(9) 0.3777(8) 0.4104(7) 0.031(3) Uani 1 1 d .
N4 N -0.2613(8) 0.1685(8) 0.5059(6) 0.028(2) Uani 1 1 d .
C1 C 0.2640(11) 0.5205(11) -0.0567(8) 0.043(4) Uani 1 1 d .
H1 H 0.3331 0.5561 -0.0521 0.051 Uiso 1 1 calc R
C2 C 0.1831(12) 0.5762(12) -0.1213(9) 0.052(4) Uani 1 1 d .
H2 H 0.1959 0.6501 -0.1564 0.063 Uiso 1 1 calc R
C3 C 0.0686(13) 0.4164(14) -0.0805(9) 0.054(4) Uani 1 1 d .
C4 C 0.0873(12) 0.5277(13) -0.1351(10) 0.059(5) Uani 1 1 d .
H4 H 0.0339 0.5663 -0.1797 0.071 Uiso 1 1 calc R
C5 C -0.0317(15) 0.3557(15) -0.0890(12) 0.080(6) Uani 1 1 d .
H5 H -0.0881 0.3919 -0.1320 0.096 Uiso 1 1 calc R
C6 C -0.0478(14) 0.2503(15) -0.0386(12) 0.081(6) Uani 1 1 d .
H6 H -0.1128 0.2135 -0.0481 0.097 Uiso 1 1 calc R
C7 C 0.0357(14) 0.1921(14) 0.0315(11) 0.062(5) Uani 1 1 d .
C8 C 0.0249(13) 0.0861(13) 0.0907(12) 0.074(5) Uani 1 1 d .
H8 H -0.0439 0.0480 0.0895 0.088 Uiso 1 1 calc R
C9 C 0.1080(13) 0.0331(12) 0.1510(11) 0.065(5) Uani 1 1 d .
H9 H 0.1030 -0.0416 0.1863 0.077 Uiso 1 1 calc R
C10 C 0.2006(13) 0.0959(12) 0.1574(10) 0.052(4) Uani 1 1 d .
H10 H 0.2568 0.0612 0.2010 0.063 Uiso 1 1 calc R
C11 C 0.1343(11) 0.2488(11) 0.0441(9) 0.040(3) Uani 1 1 d .
C12 C 0.1506(11) 0.3646(12) -0.0136(9) 0.040(3) Uani 1 1 d .
C13 C 0.5991(9) 0.3309(10) -0.1487(8) 0.025(3) Uani 1 1 d .
C14 C 0.6908(9) 0.3642(9) -0.2245(8) 0.026(3) Uani 1 1 d .
H14 H 0.7219 0.4345 -0.2417 0.031 Uiso 1 1 calc R
C15 C 0.7377(10) 0.2937(10) -0.2757(8) 0.025(3) Uani 1 1 d .
C16 C 0.6848(12) 0.1931(10) -0.2481(9) 0.040(4) Uani 1 1 d .
H16 H 0.7085 0.1466 -0.2839 0.048 Uiso 1 1 calc R
C17 C 0.5991(15) 0.1578(12) -0.1708(11) 0.078(5) Uani 1 1 d .
H17 H 0.5700 0.0866 -0.1516 0.093 Uiso 1 1 calc R
C18 C 0.5557(12) 0.2282(11) -0.1212(10) 0.054(4) Uani 1 1 d .
H18 H 0.4964 0.2050 -0.0686 0.064 Uiso 1 1 calc R
C19 C 0.5549(11) 0.4072(10) -0.0897(9) 0.032(3) Uani 1 1 d .
C20 C 0.8451(11) 0.3250(11) -0.3532(9) 0.038(3) Uani 1 1 d .
C21 C 0.6703(10) 0.0796(10) 0.2166(8) 0.031(3) Uani 1 1 d .
C22 C 0.7515(10) 0.0911(10) 0.2757(8) 0.035(3) Uani 1 1 d .
H22 H 0.7467 0.1547 0.2927 0.042 Uiso 1 1 calc R
C23 C 0.8417(10) 0.0083(10) 0.3109(8) 0.030(3) Uani 1 1 d .
C24 C 0.8456(10) -0.0861(10) 0.2875(9) 0.037(3) Uani 1 1 d .
H24 H 0.9009 -0.1437 0.3136 0.044 Uiso 1 1 calc R
C25 C 0.7674(12) -0.0963(10) 0.2248(9) 0.049(4) Uani 1 1 d .
H25 H 0.7729 -0.1588 0.2062 0.059 Uiso 1 1 calc R
C26 C 0.6801(11) -0.0120(11) 0.1900(10) 0.049(4) Uani 1 1 d .
H26 H 0.6278 -0.0187 0.1478 0.059 Uiso 1 1 calc R
C27 C 0.9310(11) 0.0228(10) 0.3730(8) 0.027(3) Uani 1 1 d .
C28 C 0.5723(11) 0.1671(11) 0.1832(8) 0.030(3) Uani 1 1 d .
C29 C -0.2949(11) 0.0664(10) 0.5549(8) 0.035(3) Uani 1 1 d .
H29 H -0.2325 0.0129 0.5734 0.043 Uiso 1 1 calc R
C30 C -0.4149(12) 0.0339(10) 0.5803(9) 0.044(4) Uani 1 1 d .
H30 H -0.4324 -0.0400 0.6118 0.053 Uiso 1 1 calc R
C31 C -0.5087(11) 0.1120(11) 0.5585(9) 0.043(4) Uani 1 1 d U
H31 H -0.5908 0.0924 0.5780 0.052 Uiso 1 1 calc R
C32 C -0.4793(12) 0.2219(11) 0.5062(9) 0.041(4) Uani 1 1 d .
C33 C -0.5727(13) 0.3052(11) 0.4767(9) 0.047(4) Uani 1 1 d .
H33 H -0.6557 0.2879 0.4943 0.056 Uiso 1 1 calc R
C34 C -0.5426(12) 0.4062(12) 0.4249(10) 0.054(4) Uani 1 1 d .
H34 H -0.6051 0.4589 0.4044 0.065 Uiso 1 1 calc R
C35 C -0.4146(12) 0.4383(12) 0.3987(9) 0.044(4) Uani 1 1 d .
C36 C -0.3775(11) 0.5479(10) 0.3481(10) 0.047(4) Uani 1 1 d .
H36 H -0.4362 0.6042 0.3270 0.056 Uiso 1 1 calc R
C37 C -0.2566(12) 0.5689(11) 0.3311(9) 0.046(4) Uani 1 1 d U
H37 H -0.2313 0.6406 0.2987 0.055 Uiso 1 1 calc R
C38 C -0.1672(13) 0.4831(10) 0.3621(9) 0.050(4) Uani 1 1 d .
H38 H -0.0838 0.5001 0.3485 0.060 Uiso 1 1 calc R
C39 C -0.3200(11) 0.3584(10) 0.4281(8) 0.030(3) Uani 1 1 d .
C40 C -0.3543(11) 0.2493(10) 0.4817(8) 0.033(3) Uani 1 1 d .
C41 C 0.1424(12) 0.3275(10) 0.2838(9) 0.030(3) Uani 1 1 d .
C42 C 0.2250(11) 0.2307(10) 0.3412(9) 0.028(3) Uani 1 1 d .

loop_
_atom_site_aniso_label
_atom_site_aniso_U_11
_atom_site_aniso_U_22
_atom_site_aniso_U_33
_atom_site_aniso_U_23
_atom_site_aniso_U_13
_atom_site_aniso_U_12
Tb1 0.0227(4) 0.0276(4) 0.0223(4) -0.0035(3) -0.0007(3) 0.0029(3)
Tb2 0.0224(4) 0.0204(4) 0.0212(4) -0.0072(3) -0.0003(3) 0.0013(3)
O1 0.040(5) 0.028(5) 0.032(5) -0.004(4) 0.006(4) -0.002(4)
O2 0.041(5) 0.033(6) 0.035(5) -0.017(5) -0.001(4) 0.014(5)
O3 0.045(5) 0.025(5) 0.031(5) -0.013(4) 0.008(4) -0.002(4)
O4 0.078(7) 0.034(6) 0.065(7) -0.019(5) 0.039(6) -0.022(6)
O5 0.032(5) 0.027(5) 0.038(5) -0.008(4) -0.014(4) 0.008(4)
O6 0.030(5) 0.033(5) 0.046(6) -0.008(5) -0.013(4) -0.006(4)
O7 0.041(5) 0.027(5) 0.024(5) -0.011(4) -0.012(4) 0.003(4)
O8 0.030(5) 0.031(5) 0.025(5) 0.000(4) -0.012(4) 0.003(4)
O9 0.047(6) 0.030(5) 0.045(6) -0.014(5) 0.016(5) -0.020(5)
O10 0.025(5) 0.029(5) 0.033(5) -0.010(4) 0.002(4) 0.010(4)
O11 0.028(5) 0.030(5) 0.026(5) -0.008(4) -0.001(4) 0.000(4)
O12 0.036(5) 0.032(5) 0.021(5) 0.005(4) 0.000(4) 0.005(4)
O13 0.024(5) 0.045(6) 0.038(5) -0.009(5) -0.001(4) 0.012(4)
N1 0.023(6) 0.047(8) 0.047(7) -0.019(6) -0.004(5) 0.005(6)
N2 0.025(6) 0.050(7) 0.026(6) 0.003(6) -0.006(5) -0.015(6)
N3 0.039(6) 0.017(6) 0.034(6) -0.008(5) 0.002(5) -0.003(5)
N4 0.025(6) 0.033(6) 0.017(5) 0.000(5) 0.010(4) -0.007(5)
C1 0.026(8) 0.061(11) 0.029(8) -0.002(8) 0.001(6) 0.002(8)
C2 0.042(9) 0.046(10) 0.050(10) 0.013(8) -0.026(8) 0.016(8)
C3 0.057(10) 0.077(13) 0.027(8) -0.014(9) -0.006(8) -0.018(10)
C4 0.029(9) 0.090(14) 0.049(10) -0.004(10) -0.029(8) 0.006(9)
C5 0.055(11) 0.094(15) 0.092(15) -0.021(13) -0.033(10) -0.012(11)
C6 0.065(11) 0.093(15) 0.095(14) -0.025(12) -0.041(11) -0.038(12)
C7 0.054(10) 0.070(13) 0.060(11) -0.011(10) -0.024(9) -0.008(10)
C8 0.044(10) 0.052(11) 0.111(15) 0.001(11) -0.026(10) -0.017(9)
C9 0.050(10) 0.041(10) 0.089(13) -0.005(9) -0.004(9) -0.006(9)
C10 0.044(9) 0.056(11) 0.050(10) -0.007(9) -0.013(8) 0.007(9)
C11 0.023(7) 0.048(10) 0.053(9) -0.023(8) -0.005(7) -0.003(7)
C12 0.028(8) 0.057(10) 0.036(8) -0.014(8) -0.013(6) -0.005(7)
C13 0.011(6) 0.047(9) 0.023(7) -0.022(7) 0.003(5) 0.001(6)
C14 0.021(7) 0.025(7) 0.035(8) -0.009(6) -0.012(6) -0.001(6)
C15 0.034(7) 0.030(8) 0.015(6) -0.013(6) -0.001(5) -0.001(6)
C16 0.066(10) 0.024(8) 0.035(8) -0.022(7) 0.007(7) -0.006(7)
C17 0.115(15) 0.047(11) 0.069(13) -0.021(10) 0.025(11) -0.039(10)
C18 0.059(10) 0.042(9) 0.061(11) -0.025(8) 0.033(8) -0.038(8)
C19 0.024(7) 0.028(8) 0.037(8) -0.005(7) -0.001(6) 0.007(6)
C20 0.033(8) 0.040(9) 0.030(8) 0.005(7) -0.002(6) -0.007(7)
C21 0.026(7) 0.024(8) 0.035(8) 0.003(6) -0.009(6) -0.006(6)
C22 0.030(7) 0.041(9) 0.032(8) -0.007(7) -0.005(6) 0.000(7)
C23 0.025(7) 0.029(8) 0.037(8) -0.008(7) -0.010(6) -0.003(6)
C24 0.035(8) 0.024(8) 0.064(10) -0.022(7) -0.032(7) 0.011(6)
C25 0.059(10) 0.033(9) 0.072(11) -0.036(8) -0.024(8) 0.004(7)
C26 0.044(9) 0.035(9) 0.079(11) -0.023(8) -0.034(8) 0.005(7)
C27 0.036(8) 0.027(8) 0.012(6) -0.001(6) 0.001(6) 0.001(7)
C28 0.025(7) 0.045(9) 0.020(7) -0.009(7) 0.001(6) -0.010(7)
C29 0.024(7) 0.035(8) 0.042(9) -0.009(7) 0.003(6) 0.000(7)
C30 0.061(10) 0.012(7) 0.052(10) -0.003(7) 0.007(8) -0.013(7)
C31 0.028(6) 0.053(7) 0.049(7) -0.011(6) -0.012(6) -0.022(6)
C32 0.038(8) 0.049(10) 0.040(9) -0.019(8) -0.009(7) 0.006(8)
C33 0.046(9) 0.042(10) 0.048(9) -0.006(8) -0.010(7) 0.000(8)
C34 0.040(9) 0.058(11) 0.065(11) -0.019(9) -0.017(8) 0.016(9)
C35 0.045(9) 0.054(10) 0.035(8) -0.015(8) -0.014(7) -0.003(8)
C36 0.029(8) 0.024(8) 0.077(11) -0.004(8) -0.010(8) 0.011(7)
C37 0.052(7) 0.028(7) 0.046(7) 0.002(6) -0.005(6) 0.009(6)
C38 0.058(10) 0.019(8) 0.072(11) -0.014(8) -0.012(8) 0.003(7)
C39 0.020(7) 0.035(8) 0.035(8) -0.009(7) -0.008(6) 0.000(6)
C40 0.021(7) 0.040(9) 0.039(8) -0.018(7) -0.006(6) 0.016(7)
C41 0.044(9) 0.019(7) 0.023(8) 0.004(6) -0.019(7) 0.006(7)
C42 0.026(7) 0.029(8) 0.028(8) -0.003(6) -0.015(6) 0.006(6)

loop_
_atom_type_symbol
_atom_type_description
_atom_type_scat_dispersion_real
_atom_type_scat_dispersion_imag
_atom_type_scat_source
C C 0.0033 0.0016 'International Tables Vol C Tables 4.2.6.8 and 6.1.1.4'
H H 0.0000 0.0000 'International Tables Vol C Tables 4.2.6.8 and 6.1.1.4'
N N 0.0061 0.0033 'International Tables Vol C Tables 4.2.6.8 and 6.1.1.4'
O O 0.0106 0.0060 'International Tables Vol C Tables 4.2.6.8 and 6.1.1.4'
Tb Tb -0.1723 4.1537 'International Tables Vol C Tables 4.2.6.8 and 6.1.1.4'

loop_
_geom_angle_atom_site_label_1
_geom_angle_atom_site_label_2
_geom_angle_atom_site_label_3
_geom_angle
_geom_angle_site_symmetry_1
_geom_angle_site_symmetry_3
O1 Tb1 O2 85.1(3) . 2_665
O1 Tb1 O12 139.0(2) . .
O2 Tb1 O12 76.7(3) 2_665 .
O1 Tb1 O13 153.9(2) . .
O2 Tb1 O13 105.6(3) 2_665 .
O12 Tb1 O13 67.1(2) . .
O1 Tb1 O5 81.0(3) . .
O2 Tb1 O5 86.8(3) 2_665 .
O12 Tb1 O5 133.1(3) . .
O13 Tb1 O5 76.0(2) . .
O1 Tb1 O6 79.7(3) . .
O2 Tb1 O6 139.7(3) 2_665 .
O12 Tb1 O6 135.7(3) . .
O13 Tb1 O6 76.9(3) . .
O5 Tb1 O6 54.2(3) . .
O1 Tb1 N1 101.6(3) . .
O2 Tb1 N1 145.2(3) 2_665 .
O12 Tb1 N1 76.3(3) . .
O13 Tb1 N1 83.3(3) . .
O5 Tb1 N1 127.9(3) . .
O6 Tb1 N1 74.8(3) . .
O1 Tb1 N2 71.3(3) . .
O2 Tb1 N2 87.4(3) 2_665 .
O12 Tb1 N2 71.4(3) . .
O13 Tb1 N2 131.8(3) . .
O5 Tb1 N2 152.1(3) . .
O6 Tb1 N2 121.7(3) . .
N1 Tb1 N2 63.5(3) . .
O1 Tb1 C28 80.3(3) . .
O2 Tb1 C28 113.3(3) 2_665 .
O12 Tb1 C28 140.6(3) . .
O13 Tb1 C28 73.6(3) . .
O5 Tb1 C28 26.8(3) . .
O6 Tb1 C28 27.4(3) . .
N1 Tb1 C28 101.5(4) . .
N2 Tb1 C28 143.4(3) . .
O8 Tb2 O7 84.8(3) 2_656 1_455
O8 Tb2 O3 76.6(3) 2_656 1_456
O7 Tb2 O3 140.6(3) 1_455 1_456
O8 Tb2 O10 143.4(2) 2_656 .
O7 Tb2 O10 79.4(3) 1_455 .
O3 Tb2 O10 133.8(3) 1_456 .
O8 Tb2 O9 109.0(3) 2_656 .
O7 Tb2 O9 149.8(3) 1_455 .
O3 Tb2 O9 69.5(3) 1_456 .
O10 Tb2 O9 73.7(3) . .
O8 Tb2 O11 77.1(2) 2_656 .
O7 Tb2 O11 80.1(3) 1_455 .
O3 Tb2 O11 127.2(3) 1_456 .
O10 Tb2 O11 67.8(2) . .
O9 Tb2 O11 77.3(3) . .
O8 Tb2 N4 86.1(3) 2_656 .
O7 Tb2 N4 73.3(3) 1_455 .
O3 Tb2 N4 71.1(3) 1_456 .
O10 Tb2 N4 119.8(3) . .
O9 Tb2 N4 132.6(3) . .
O11 Tb2 N4 149.7(3) . .
O8 Tb2 N3 145.6(3) 2_656 .
O7 Tb2 N3 99.0(3) 1_455 .
O3 Tb2 N3 79.4(3) 1_456 .
O10 Tb2 N3 70.1(3) . .
O9 Tb2 N3 84.6(3) . .
O11 Tb2 N3 137.3(3) . .
N4 Tb2 N3 63.0(3) . .
C19 O1 Tb1 168.1(8) . .
C19 O2 Tb1 152.2(8) . 2_665
C20 O3 Tb2 140.9(8) . 1_654
C28 O5 Tb1 92.7(8) . .
C28 O6 Tb1 91.3(8) . .
C27 O7 Tb2 146.4(7) . 1_655
C27 O8 Tb2 156.3(7) . 2_656
Tb2 O9 H9A 119(9) . .
Tb2 O9 H9B 105(9) . .
H9A O9 H9B 112(4) . .
C41 O10 Tb2 120.1(7) . .
C42 O11 Tb2 117.2(7) . .
C41 O12 Tb1 121.2(7) . .
C42 O13 Tb1 120.2(7) . .
C11 N1 C10 113.6(12) . .
C11 N1 Tb1 121.7(9) . .
C10 N1 Tb1 124.5(9) . .
C1 N2 C12 117.9(11) . .
C1 N2 Tb1 121.6(9) . .
C12 N2 Tb1 120.5(8) . .
C38 N3 C39 115.8(11) . .
C38 N3 Tb2 122.4(9) . .
C39 N3 Tb2 121.7(8) . .
C29 N4 C40 117.7(10) . .
C29 N4 Tb2 122.3(8) . .
C40 N4 Tb2 119.7(7) . .
N2 C1 C2 121.4(13) . .
N2 C1 H1 119.3 . .
C2 C1 H1 119.3 . .
C4 C2 C1 121.9(14) . .
C4 C2 H2 119.0 . .
C1 C2 H2 119.0 . .
C12 C3 C4 117.8(14) . .
C12 C3 C5 119.1(15) . .
C4 C3 C5 123.2(14) . .
C2 C4 C3 118.2(13) . .
C2 C4 H4 120.9 . .
C3 C4 H4 120.9 . .
C6 C5 C3 122.9(16) . .
C6 C5 H5 118.5 . .
C3 C5 H5 118.5 . .
C5 C6 C7 120.1(16) . .
C5 C6 H6 119.9 . .
C7 C6 H6 119.9 . .
C8 C7 C11 115.3(14) . .
C8 C7 C6 125.5(16) . .
C11 C7 C6 119.1(14) . .
C9 C8 C7 123.7(15) . .
C9 C8 H8 118.2 . .
C7 C8 H8 118.2 . .
C8 C9 C10 115.9(14) . .
C8 C9 H9 122.1 . .
C10 C9 H9 122.1 . .
N1 C10 C9 126.2(13) . .
N1 C10 H10 116.9 . .
C9 C10 H10 116.9 . .
N1 C11 C7 125.0(13) . .
N1 C11 C12 115.6(12) . .
C7 C11 C12 119.4(13) . .
N2 C12 C3 122.6(13) . .
N2 C12 C11 118.1(11) . .
C3 C12 C11 119.3(13) . .
C18 C13 C14 120.1(11) . .
C18 C13 C19 119.6(11) . .
C14 C13 C19 120.0(11) . .
C13 C14 C15 121.1(11) . .
C13 C14 H14 119.5 . .
C15 C14 H14 119.5 . .
C16 C15 C14 116.1(11) . .
C16 C15 C20 122.1(11) . .
C14 C15 C20 121.8(12) . .
C17 C16 C15 123.0(12) . .
C17 C16 H16 118.5 . .
C15 C16 H16 118.5 . .
C16 C17 C18 119.5(14) . .
C16 C17 H17 120.2 . .
C18 C17 H17 120.2 . .
C13 C18 C17 119.9(12) . .
C13 C18 H18 120.0 . .
C17 C18 H18 120.0 . .
O1 C19 O2 127.6(12) . .
O1 C19 C13 117.8(11) . .
O2 C19 C13 114.6(11) . .
O4 C20 O3 127.1(12) . .
O4 C20 C15 118.9(13) . .
O3 C20 C15 114.0(12) . .
C26 C21 C22 119.1(12) . .
C26 C21 C28 121.0(12) . .
C22 C21 C28 119.9(12) . .
C21 C22 C23 121.2(12) . .
C21 C22 H22 119.4 . .
C23 C22 H22 119.4 . .
C24 C23 C22 118.9(11) . .
C24 C23 C27 120.4(11) . .
C22 C23 C27 120.7(11) . .
C23 C24 C25 120.1(11) . .
C23 C24 H24 119.9 . .
C25 C24 H24 119.9 . .
C24 C25 C26 119.5(12) . .
C24 C25 H25 120.3 . .
C26 C25 H25 120.3 . .
C21 C26 C25 121.1(12) . .
C21 C26 H26 119.4 . .
C25 C26 H26 119.4 . .
O8 C27 O7 123.4(12) . .
O8 C27 C23 119.0(11) . .
O7 C27 C23 117.6(11) . .
O5 C28 O6 121.6(12) . .
O5 C28 C21 120.7(11) . .
O6 C28 C21 117.7(12) . .
O5 C28 Tb1 60.5(6) . .
O6 C28 Tb1 61.2(6) . .
C21 C28 Tb1 175.9(8) . .
N4 C29 C30 124.7(11) . .
N4 C29 H29 117.7 . .
C30 C29 H29 117.7 . .
C31 C30 C29 119.0(11) . .
C31 C30 H30 120.5 . .
C29 C30 H30 120.5 . .
C30 C31 C32 119.1(12) . .
C30 C31 H31 120.4 . .
C32 C31 H31 120.4 . .
C40 C32 C31 118.9(12) . .
C40 C32 C33 119.5(12) . .
C31 C32 C33 121.7(12) . .
C34 C33 C32 120.4(14) . .
C34 C33 H33 119.8 . .
C32 C33 H33 119.8 . .
C33 C34 C35 122.0(13) . .
C33 C34 H34 119.0 . .
C35 C34 H34 119.0 . .
C39 C35 C36 116.8(12) . .
C39 C35 C34 119.1(13) . .
C36 C35 C34 124.1(13) . .
C37 C36 C35 118.9(12) . .
C37 C36 H36 120.5 . .
C35 C36 H36 120.5 . .
C36 C37 C38 120.6(12) . .
C36 C37 H37 119.7 . .
C38 C37 H37 119.7 . .
N3 C38 C37 122.7(13) . .
N3 C38 H38 118.6 . .
C37 C38 H38 118.6 . .
N3 C39 C35 125.1(12) . .
N3 C39 C40 116.8(11) . .
C35 C39 C40 118.1(11) . .
N4 C40 C32 120.6(12) . .
N4 C40 C39 118.4(11) . .
C32 C40 C39 121.0(11) . .
O10 C41 O12 126.7(11) . .
O10 C41 C42 118.5(10) . .
O12 C41 C42 114.8(11) . .
O11 C42 O13 128.8(11) . .
O11 C42 C41 115.2(10) . .
O13 C42 C41 115.9(10) . .

loop_
_geom_bond_atom_site_label_1
_geom_bond_atom_site_label_2
_geom_bond_distance
_geom_bond_site_symmetry_2
Tb1 O1 2.265(8) .
Tb1 O2 2.279(8) 2_665
Tb1 O12 2.378(7) .
Tb1 O13 2.396(8) .
Tb1 O5 2.412(7) .
Tb1 O6 2.427(7) .
Tb1 N1 2.539(11) .
Tb1 N2 2.541(9) .
Tb1 C28 2.768(12) .
Tb2 O8 2.296(7) 2_656
Tb2 O7 2.305(8) 1_455
Tb2 O3 2.314(7) 1_456
Tb2 O10 2.332(7) .
Tb2 O9 2.441(9) .
Tb2 O11 2.447(7) .
Tb2 N4 2.564(9) .
Tb2 N3 2.573(9) .
O1 C19 1.235(13) .
O2 C19 1.264(13) .
O2 Tb1 2.279(8) 2_665
O3 C20 1.258(14) .
O3 Tb2 2.314(7) 1_654
O4 C20 1.219(14) .
O5 C28 1.250(14) .
O6 C28 1.276(13) .
O7 C27 1.265(13) .
O7 Tb2 2.305(8) 1_655
O8 C27 1.226(11) .
O8 Tb2 2.296(7) 2_656
O9 H9A 0.84(2) .
O9 H9B 0.85(2) .
O10 C41 1.225(13) .
O11 C42 1.233(12) .
O12 C41 1.268(13) .
O13 C42 1.265(12) .
N1 C11 1.346(14) .
N1 C10 1.361(15) .
N2 C1 1.334(14) .
N2 C12 1.339(15) .
N3 C38 1.347(14) .
N3 C39 1.351(13) .
N4 C29 1.323(13) .
N4 C40 1.387(12) .
C1 C2 1.372(14) .
C1 H1 0.9300 .
C2 C4 1.325(18) .
C2 H2 0.9300 .
C3 C12 1.392(16) .
C3 C4 1.404(18) .
C3 C5 1.430(19) .
C4 H4 0.9300 .
C5 C6 1.323(19) .
C5 H5 0.9300 .
C6 C7 1.450(18) .
C6 H6 0.9300 .
C7 C8 1.358(18) .
C7 C11 1.406(18) .
C8 C9 1.343(17) .
C8 H8 0.9300 .
C9 C10 1.368(18) .
C9 H9 0.9300 .
C10 H10 0.9300 .
C11 C12 1.458(17) .
C13 C18 1.346(15) .
C13 C14 1.381(14) .
C13 C19 1.541(15) .
C14 C15 1.401(14) .
C14 H14 0.9300 .
C15 C16 1.365(15) .
C15 C20 1.510(15) .
C16 C17 1.358(17) .
C16 H16 0.9300 .
C17 C18 1.375(17) .
C17 H17 0.9300 .
C18 H18 0.9300 .
C21 C26 1.355(16) .
C21 C22 1.375(15) .
C21 C28 1.497(14) .
C22 C23 1.407(13) .
C22 H22 0.9300 .
C23 C24 1.368(15) .
C23 C27 1.488(15) .
C24 C25 1.385(15) .
C24 H24 0.9300 .
C25 C26 1.396(14) .
C25 H25 0.9300 .
C26 H26 0.9300 .
C29 C30 1.368(15) .
C29 H29 0.9300 .
C30 C31 1.369(14) .
C30 H30 0.9300 .
C31 C32 1.405(16) .
C31 H31 0.9300 .
C32 C40 1.402(16) .
C32 C33 1.420(14) .
C33 C34 1.310(16) .
C33 H33 0.9300 .
C34 C35 1.449(17) .
C34 H34 0.9300 .
C35 C39 1.403(14) .
C35 C36 1.418(17) .
C36 C37 1.338(15) .
C36 H36 0.9300 .
C37 C38 1.413(14) .
C37 H37 0.9300 .
C38 H38 0.9300 .
C39 C40 1.412(15) .
C41 C42 1.554(13) .

loop_
_geom_torsion_atom_site_label_1
_geom_torsion_atom_site_label_2
_geom_torsion_atom_site_label_3
_geom_torsion_atom_site_label_4
_geom_torsion
_geom_torsion_site_symmetry_1
O2 Tb1 O1 C19 -46(4) 2_665
O12 Tb1 O1 C19 17(4) .
O13 Tb1 O1 C19 -162(4) .
O5 Tb1 O1 C19 -133(4) .
O6 Tb1 O1 C19 171(4) .
N1 Tb1 O1 C19 99(4) .
N2 Tb1 O1 C19 43(4) .
C28 Tb1 O1 C19 -161(4) .
O1 Tb1 O5 C28 -86.3(7) .
O2 Tb1 O5 C28 -171.9(7) 2_665
O12 Tb1 O5 C28 119.8(7) .
O13 Tb1 O5 C28 81.2(7) .
O6 Tb1 O5 C28 -2.5(6) .
N1 Tb1 O5 C28 11.4(8) .
N2 Tb1 O5 C28 -93.8(9) .
O1 Tb1 O6 C28 88.7(7) .
O2 Tb1 O6 C28 19.1(8) 2_665
O12 Tb1 O6 C28 -115.3(7) .
O13 Tb1 O6 C28 -79.6(7) .
O5 Tb1 O6 C28 2.5(6) .
N1 Tb1 O6 C28 -166.2(7) .
N2 Tb1 O6 C28 149.1(6) .
O8 Tb2 O10 C41 -11.1(11) 2_656
O7 Tb2 O10 C41 -77.1(9) 1_455
O3 Tb2 O10 C41 127.4(9) 1_456
O9 Tb2 O10 C41 89.1(9) .
O11 Tb2 O10 C41 6.5(9) .
N4 Tb2 O10 C41 -140.7(9) .
N3 Tb2 O10 C41 179.2(10) .
O8 Tb2 O11 C42 159.2(9) 2_656
O7 Tb2 O11 C42 72.4(8) 1_455
O3 Tb2 O11 C42 -139.1(8) 1_456
O10 Tb2 O11 C42 -10.2(8) .
O9 Tb2 O11 C42 -87.5(9) .
N4 Tb2 O11 C42 101.3(9) .
N3 Tb2 O11 C42 -20.3(10) .
O1 Tb1 O12 C41 172.4(8) .
O2 Tb1 O12 C41 -121.6(9) 2_665
O13 Tb1 O12 C41 -8.1(9) .
O5 Tb1 O12 C41 -49.2(10) .
O6 Tb1 O12 C41 30.0(11) .
N1 Tb1 O12 C41 80.4(9) .
N2 Tb1 O12 C41 146.7(10) .
C28 Tb1 O12 C41 -11.1(12) .
O1 Tb1 O13 C42 -174.3(8) .
O2 Tb1 O13 C42 74.2(9) 2_665
O12 Tb1 O13 C42 6.4(8) .
O5 Tb1 O13 C42 156.7(9) .
O6 Tb1 O13 C42 -147.4(9) .
N1 Tb1 O13 C42 -71.5(9) .
N2 Tb1 O13 C42 -26.5(11) .
C28 Tb1 O13 C42 -175.6(10) .
O1 Tb1 N1 C11 -68.7(9) .
O2 Tb1 N1 C11 29.5(12) 2_665
O12 Tb1 N1 C11 69.3(9) .
O13 Tb1 N1 C11 137.3(9) .
O5 Tb1 N1 C11 -156.2(8) .
O6 Tb1 N1 C11 -144.5(9) .
N2 Tb1 N1 C11 -6.5(8) .
C28 Tb1 N1 C11 -151.0(9) .
O1 Tb1 N1 C10 117.4(10) .
O2 Tb1 N1 C10 -144.4(9) 2_665
O12 Tb1 N1 C10 -104.6(10) .
O13 Tb1 N1 C10 -36.7(10) .
O5 Tb1 N1 C10 29.8(11) .
O6 Tb1 N1 C10 41.5(10) .
N2 Tb1 N1 C10 179.5(11) .
C28 Tb1 N1 C10 35.0(10) .
O1 Tb1 N2 C1 -62.4(9) .
O2 Tb1 N2 C1 23.3(9) 2_665
O12 Tb1 N2 C1 100.1(9) .
O13 Tb1 N2 C1 131.9(8) .
O5 Tb1 N2 C1 -54.6(13) .
O6 Tb1 N2 C1 -127.0(9) .
N1 Tb1 N2 C1 -176.3(10) .
C28 Tb1 N2 C1 -103.6(10) .
O1 Tb1 N2 C12 120.2(10) .
O2 Tb1 N2 C12 -154.1(9) 2_665
O12 Tb1 N2 C12 -77.3(9) .
O13 Tb1 N2 C12 -45.5(11) .
O5 Tb1 N2 C12 127.9(9) .
O6 Tb1 N2 C12 55.6(10) .
N1 Tb1 N2 C12 6.3(9) .
C28 Tb1 N2 C12 79.0(11) .
O8 Tb2 N3 C38 152.2(8) 2_656
O7 Tb2 N3 C38 -113.8(10) 1_455
O3 Tb2 N3 C38 106.1(10) 1_456
O10 Tb2 N3 C38 -38.6(9) .
O9 Tb2 N3 C38 36.0(10) .
O11 Tb2 N3 C38 -28.6(12) .
N4 Tb2 N3 C38 -179.8(11) .
O8 Tb2 N3 C39 -25.4(12) 2_656
O7 Tb2 N3 C39 68.5(9) 1_455
O3 Tb2 N3 C39 -71.5(9) 1_456
O10 Tb2 N3 C39 143.7(9) .
O9 Tb2 N3 C39 -141.7(9) .
O11 Tb2 N3 C39 153.7(8) .
N4 Tb2 N3 C39 2.6(8) .
O8 Tb2 N4 C29 -13.7(9) 2_656
O7 Tb2 N4 C29 72.0(9) 1_455
O3 Tb2 N4 C29 -90.9(9) 1_456
O10 Tb2 N4 C29 138.9(9) .
O9 Tb2 N4 C29 -126.1(9) .
O11 Tb2 N4 C29 42.1(12) .
N3 Tb2 N4 C29 -178.3(10) .
O8 Tb2 N4 C40 159.5(8) 2_656
O7 Tb2 N4 C40 -114.7(8) 1_455
O3 Tb2 N4 C40 82.4(8) 1_456
O10 Tb2 N4 C40 -47.9(9) .
O9 Tb2 N4 C40 47.1(9) .
O11 Tb2 N4 C40 -144.6(7) .
N3 Tb2 N4 C40 -5.1(7) .
C12 N2 C1 C2 5.0(18) .
Tb1 N2 C1 C2 -172.5(9) .
N2 C1 C2 C4 -4(2) .
C1 C2 C4 C3 1(2) .
C12 C3 C4 C2 1(2) .
C5 C3 C4 C2 179.8(15) .
C12 C3 C5 C6 -3(3) .
C4 C3 C5 C6 178.8(17) .
C3 C5 C6 C7 2(3) .
C5 C6 C7 C8 176.4(19) .
C5 C6 C7 C11 -1(3) .
C11 C7 C8 C9 -7(3) .
C6 C7 C8 C9 176.2(16) .
C7 C8 C9 C10 7(3) .
C11 N1 C10 C9 -1(2) .
Tb1 N1 C10 C9 173.9(11) .
C8 C9 C10 N1 -3(2) .
C10 N1 C11 C7 0.4(19) .
Tb1 N1 C11 C7 -174.2(11) .
C10 N1 C11 C12 -179.1(11) .
Tb1 N1 C11 C12 6.3(15) .
C8 C7 C11 N1 3(2) .
C6 C7 C11 N1 -179.7(13) .
C8 C7 C11 C12 -177.6(14) .
C6 C7 C11 C12 0(2) .
C1 N2 C12 C3 -2.7(19) .
Tb1 N2 C12 C3 174.8(10) .
C1 N2 C12 C11 176.6(11) .
Tb1 N2 C12 C11 -5.9(15) .
C4 C3 C12 N2 0(2) .
C5 C3 C12 N2 -179.0(13) .
C4 C3 C12 C11 -179.7(12) .
C5 C3 C12 C11 2(2) .
N1 C11 C12 N2 -0.2(18) .
C7 C11 C12 N2 -179.7(12) .
N1 C11 C12 C3 179.1(11) .
C7 C11 C12 C3 0(2) .
C18 C13 C14 C15 1.9(17) .
C19 C13 C14 C15 176.2(10) .
C13 C14 C15 C16 2.0(16) .
C13 C14 C15 C20 -174.9(10) .
C14 C15 C16 C17 -5(2) .
C20 C15 C16 C17 171.4(13) .
C15 C16 C17 C18 5(2) .
C14 C13 C18 C17 -3(2) .
C19 C13 C18 C17 -176.9(13) .
C16 C17 C18 C13 -1(2) .
Tb1 O1 C19 O2 33(5) .
Tb1 O1 C19 C13 -146(4) .
Tb1 O2 C19 O1 32(3) 2_665
Tb1 O2 C19 C13 -149.3(11) 2_665
C18 C13 C19 O1 14.6(17) .
C14 C13 C19 O1 -159.7(10) .
C18 C13 C19 O2 -164.2(12) .
C14 C13 C19 O2 21.5(16) .
Tb2 O3 C20 O4 -32(2) 1_654
Tb2 O3 C20 C15 146.0(9) 1_654
C16 C15 C20 O4 176.2(13) .
C14 C15 C20 O4 -7.1(18) .
C16 C15 C20 O3 -2.3(17) .
C14 C15 C20 O3 174.4(11) .
C26 C21 C22 C23 -1.8(18) .
C28 C21 C22 C23 177.7(10) .
C21 C22 C23 C24 -1.8(17) .
C21 C22 C23 C27 178.6(11) .
C22 C23 C24 C25 4.4(19) .
C27 C23 C24 C25 -176.0(11) .
C23 C24 C25 C26 -3(2) .
C22 C21 C26 C25 2.8(19) .
C28 C21 C26 C25 -176.7(11) .
C24 C25 C26 C21 0(2) .
Tb2 O8 C27 O7 110.1(19) 2_656
Tb2 O8 C27 C23 -72(2) 2_656
Tb2 O7 C27 O8 -41(2) 1_655
Tb2 O7 C27 C23 141.9(10) 1_655
C24 C23 C27 O8 -11.6(17) .
C22 C23 C27 O8 168.0(10) .
C24 C23 C27 O7 166.0(11) .
C22 C23 C27 O7 -14.4(16) .
Tb1 O5 C28 O6 4.6(12) .
Tb1 O5 C28 C21 -175.5(9) .
Tb1 O6 C28 O5 -4.6(12) .
Tb1 O6 C28 C21 175.5(9) .
C26 C21 C28 O5 -165.6(12) .
C22 C21 C28 O5 14.9(17) .
C26 C21 C28 O6 14.3(17) .
C22 C21 C28 O6 -165.2(11) .
C26 C21 C28 Tb1 89(13) .
C22 C21 C28 Tb1 -91(13) .
O1 Tb1 C28 O5 89.2(7) .
O2 Tb1 C28 O5 8.8(8) 2_665
O12 Tb1 C28 O5 -88.5(8) .
O13 Tb1 C28 O5 -91.4(7) .
O6 Tb1 C28 O5 175.5(11) .
N1 Tb1 C28 O5 -170.9(6) .
N2 Tb1 C28 O5 128.5(7) .
O1 Tb1 C28 O6 -86.4(7) .
O2 Tb1 C28 O6 -166.7(6) 2_665
O12 Tb1 C28 O6 95.9(7) .
O13 Tb1 C28 O6 93.1(7) .
O5 Tb1 C28 O6 -175.5(11) .
N1 Tb1 C28 O6 13.6(7) .
N2 Tb1 C28 O6 -47.0(9) .
O1 Tb1 C28 C21 -163(13) .
O2 Tb1 C28 C21 117(13) 2_665
O12 Tb1 C28 C21 20(13) .
O13 Tb1 C28 C21 17(13) .
O5 Tb1 C28 C21 108(13) .
O6 Tb1 C28 C21 -76(13) .
N1 Tb1 C28 C21 -63(13) .
N2 Tb1 C28 C21 -123(13) .
C40 N4 C29 C30 2.6(19) .
Tb2 N4 C29 C30 176.0(9) .
N4 C29 C30 C31 -3(2) .
C29 C30 C31 C32 3.5(19) .
C30 C31 C32 C40 -2.9(19) .
C30 C31 C32 C33 176.3(12) .
C40 C32 C33 C34 2(2) .
C31 C32 C33 C34 -177.4(14) .
C32 C33 C34 C35 -2(2) .
C33 C34 C35 C39 1(2) .
C33 C34 C35 C36 -175.8(15) .
C39 C35 C36 C37 0(2) .
C34 C35 C36 C37 177.3(13) .
C35 C36 C37 C38 1(2) .
C39 N3 C38 C37 -0.1(18) .
Tb2 N3 C38 C37 -177.9(9) .
C36 C37 C38 N3 -1(2) .
C38 N3 C39 C35 1.1(18) .
Tb2 N3 C39 C35 178.9(9) .
C38 N3 C39 C40 -177.7(11) .
Tb2 N3 C39 C40 0.1(15) .
C36 C35 C39 N3 -1.1(19) .
C34 C35 C39 N3 -178.4(12) .
C36 C35 C39 C40 177.7(12) .
C34 C35 C39 C40 0.4(18) .
C29 N4 C40 C32 -1.9(17) .
Tb2 N4 C40 C32 -175.5(9) .
C29 N4 C40 C39 -178.9(11) .
Tb2 N4 C40 C39 7.5(14) .
C31 C32 C40 N4 2.1(18) .
C33 C32 C40 N4 -177.1(11) .
C31 C32 C40 C39 179.1(12) .
C33 C32 C40 C39 -0.1(19) .
N3 C39 C40 N4 -5.0(17) .
C35 C39 C40 N4 176.1(10) .
N3 C39 C40 C32 178.0(11) .
C35 C39 C40 C32 -0.9(18) .
Tb2 O10 C41 O12 175.7(10) .
Tb2 O10 C41 C42 -3.2(14) .
Tb1 O12 C41 O10 -170.2(10) .
Tb1 O12 C41 C42 8.7(14) .
Tb2 O11 C42 O13 -171.2(10) .
Tb2 O11 C42 C41 12.0(13) .
Tb1 O13 C42 O11 178.7(10) .
Tb1 O13 C42 C41 -4.6(14) .
O10 C41 C42 O11 -6.4(16) .
O12 C41 C42 O11 174.6(11) .
O10 C41 C42 O13 176.4(12) .
O12 C41 C42 O13 -2.6(16) .
